data_4115845
loop_
_publ_author_name
'K. C. Kumara Swamy'
'Sudha Kumaraswamy'
'Praveen Kommana'

_publ_section_title
;
 Very Strong C-H...O, N-H...O, and O-H...O Hydrogen Bonds Involving a
 Cyclic Phosphate
;
_journal_name_full 'Journal of the American Chemical Society'
_journal_page_first 12642
_journal_page_last 12649
_journal_paper_doi 10.1021/ja010713x
_journal_volume 123
_journal_year 2001
_chemical_formula_sum 'C66 H101 K O16 P2'
_chemical_formula_weight 1251.51
_chemical_name_systematic
; 
 ? 
;
_space_group_IT_number 14
_symmetry_cell_setting monoclinic
_symmetry_space_group_name_Hall '-P 2yn'
_symmetry_space_group_name_H-M 'P 1 21/n 1'
_atom_sites_solution_hydrogens geom
_atom_sites_solution_primary direct
_atom_sites_solution_secondary difmap
_audit_creation_method SHELXL-97
_cell_angle_alpha 90.00
_cell_angle_beta 111.093(9)
_cell_angle_gamma 90.00
_cell_formula_units_Z 4
_cell_length_a 16.9360(12)
_cell_length_b 19.447(6)
_cell_length_c 22.983(3)
_cell_measurement_temperature 293(2)
_cell_volume 7062(2)
_computing_structure_refinement 'SHELXL-97 (Sheldrick, 1997)'
_computing_structure_solution 'SHELXS-97 (Sheldrick, 1990)'
_diffrn_ambient_temperature 293(2)
_diffrn_measured_fraction_theta_full 0.969
_diffrn_measured_fraction_theta_max 0.969
_diffrn_radiation_monochromator graphite
_diffrn_radiation_source 'fine-focus sealed tube'
_diffrn_radiation_type MoK\a
_diffrn_radiation_wavelength 0.71073
_diffrn_reflns_av_R_equivalents 0.0000
_diffrn_reflns_av_sigmaI/netI 0.0968
_diffrn_reflns_limit_h_max 20
_diffrn_reflns_limit_h_min 0
_diffrn_reflns_limit_k_max 23
_diffrn_reflns_limit_k_min 0
_diffrn_reflns_limit_l_max 25
_diffrn_reflns_limit_l_min -27
_diffrn_reflns_number 12400
_diffrn_reflns_theta_full 24.97
_diffrn_reflns_theta_max 24.97
_diffrn_reflns_theta_min 1.30
_exptl_absorpt_coefficient_mu 0.182
_exptl_absorpt_correction_T_max 0.9645
_exptl_absorpt_correction_T_min 0.9308
_exptl_absorpt_correction_type none
_exptl_crystal_colour colourless
_exptl_crystal_density_diffrn 1.177
_exptl_crystal_description 'rectangular plates '
_exptl_crystal_F_000 2696
_exptl_crystal_size_max 0.40
_exptl_crystal_size_mid 0.30
_exptl_crystal_size_min 0.20
_refine_diff_density_max 0.371
_refine_diff_density_min -0.346
_refine_diff_density_rms 0.054
_refine_ls_extinction_coef 0.00054(15)
_refine_ls_extinction_expression Fc^*^=kFc[1+0.001xFc^2^\l^3^/sin(2\q)]^-1/4^
_refine_ls_extinction_method SHELXL
_refine_ls_goodness_of_fit_ref 1.007
_refine_ls_hydrogen_treatment mixed
_refine_ls_matrix_type full
_refine_ls_number_parameters 787
_refine_ls_number_reflns 12400
_refine_ls_number_restraints 10
_refine_ls_restrained_S_all 1.012
_refine_ls_R_factor_all 0.1721
_refine_ls_R_factor_gt 0.0633
_refine_ls_shift/su_max 0.001
_refine_ls_shift/su_mean 0.000
_refine_ls_structure_factor_coef Fsqd
_refine_ls_weighting_details 'w=1/[\s^2^(Fo^2^)+(0.0800P)^2^+0.0000P] where P=(Fo^2^+2Fc^2^)/3'
_refine_ls_weighting_scheme calc
_refine_ls_wR_factor_gt 0.1446
_refine_ls_wR_factor_ref 0.2030
_reflns_number_gt 4152
_reflns_number_total 12400
_reflns_threshold_expression >2sigma(I)
_cod_data_source_file ja010713x_07.cif
_cod_data_source_block compd4
_cod_depositor_comments
;
The following automatic conversions were performed:

'_refine_ls_weighting_scheme' value 'calc
w=1/[\s^2^(Fo^2^)+(0.0800P)^2^+0.0000P] where P=(Fo^2^+2Fc^2^)/3' was
changed to 'calc'. New tag '_refine_ls_weighting_details' was
created. The value of the new tag was set to
'w=1/[\s^2^(Fo^2^)+(0.0800P)^2^+0.0000P] where P=(Fo^2^+2Fc^2^)/3'.

Automatic conversion script
Id: cif_fix_values 3143 2015-03-26 13:38:13Z robertas 
;
_cod_database_code 4115845

loop_
_symmetry_equiv_pos_as_xyz
'x, y, z'
'-x+1/2, y+1/2, -z+1/2'
'-x, -y, -z'
'x-1/2, -y-1/2, z-1/2'

loop_
_atom_site_label
_atom_site_type_symbol
_atom_site_fract_x
_atom_site_fract_y
_atom_site_fract_z
_atom_site_U_iso_or_equiv
_atom_site_adp_type
_atom_site_occupancy
_atom_site_calc_flag
_atom_site_refinement_flags
K K 0.09311(7) 0.48374(6) 0.27798(6) 0.0684(4) Uani 1 d .
P1 P 0.42904(8) 0.19093(6) 0.25465(7) 0.0565(4) Uani 1 d .
P2 P 0.27883(8) 0.56795(6) 0.22805(6) 0.0553(4) Uani 1 d .
O5 O 0.37717(19) 0.56713(14) 0.26678(14) 0.0527(8) Uani 1 d .
O1 O 0.4963(2) 0.21625(14) 0.32093(15) 0.0568(8) Uani 1 d .
O3 O 0.44921(19) 0.12125(14) 0.23900(15) 0.0575(9) Uani 1 d .
O4 O 0.3458(2) 0.20849(16) 0.25822(18) 0.0714(11) Uani 1 d .
O6 O 0.27319(19) 0.54010(15) 0.16151(14) 0.0587(9) Uani 1 d .
O2 O 0.43732(19) 0.24710(14) 0.20537(15) 0.0585(9) Uani 1 d .
O7 O 0.2285(2) 0.52786(15) 0.25497(15) 0.0651(9) Uani 1 d .
O8 O 0.2588(2) 0.64411(15) 0.21712(16) 0.0629(9) Uani 1 d .
H8 H 0.298(5) 0.175(4) 0.269(3) 0.16(3) Uiso 1 d .
O12 O -0.0718(2) 0.50080(17) 0.30120(18) 0.0754(10) Uani 1 d .
O11 O 0.0844(3) 0.4995(2) 0.40072(18) 0.0913(12) Uani 1 d .
O9 O 0.1984(3) 0.3630(2) 0.2762(2) 0.0946(13) Uani 1 d .
O14 O 0.0450(3) 0.3641(2) 0.1784(2) 0.1073(14) Uani 1 d .
O13 O -0.0749(3) 0.4532(2) 0.18520(18) 0.0864(12) Uani 1 d .
O10 O 0.2079(3) 0.4087(3) 0.3938(2) 0.1144(15) Uani 1 d .
C1 C 0.5782(3) 0.1896(2) 0.3444(2) 0.0563(13) Uani 1 d .
C2 C 0.6007(4) 0.1453(2) 0.3966(2) 0.0622(14) Uani 1 d .
C3 C 0.6823(4) 0.1206(3) 0.4162(3) 0.0743(16) Uani 1 d .
H3 H 0.6992 0.0907 0.4500 0.089 Uiso 1 calc R
C4 C 0.7415(4) 0.1371(3) 0.3892(3) 0.0718(15) Uani 1 d .
C5 C 0.7167(3) 0.1838(3) 0.3409(2) 0.0629(14) Uani 1 d .
H5 H 0.7554 0.1975 0.3229 0.076 Uiso 1 calc R
C6 C 0.6360(3) 0.2110(2) 0.3185(2) 0.0570(13) Uani 1 d .
C7 C 0.6127(3) 0.2668(2) 0.2685(2) 0.0631(14) Uani 1 d .
H7A H 0.5722 0.2974 0.2760 0.076 Uiso 1 calc R
H7B H 0.6632 0.2936 0.2739 0.076 Uiso 1 calc R
C8 C 0.5764(3) 0.2439(2) 0.2018(2) 0.0563(12) Uani 1 d .
C9 C 0.6280(3) 0.2330(2) 0.1675(3) 0.0616(14) Uani 1 d .
H9 H 0.6862 0.2370 0.1873 0.074 Uiso 1 calc R
C10 C 0.5959(4) 0.2163(2) 0.1050(3) 0.0685(15) Uani 1 d .
C11 C 0.5090(4) 0.2138(2) 0.0755(3) 0.0746(16) Uani 1 d .
H11 H 0.4868 0.2050 0.0329 0.090 Uiso 1 calc R
C12 C 0.4528(3) 0.2241(2) 0.1072(3) 0.0625(14) Uani 1 d .
C13 C 0.4900(3) 0.2365(2) 0.1715(3) 0.0569(13) Uani 1 d .
C24 C 0.4249(3) 0.5189(2) 0.3111(2) 0.0524(12) Uani 1 d .
C25 C 0.4776(3) 0.5437(3) 0.3679(3) 0.0648(14) Uani 1 d .
C26 C 0.5312(3) 0.4957(3) 0.4087(2) 0.0736(15) Uani 1 d .
H26 H 0.5677 0.5107 0.4476 0.088 Uiso 1 calc R
C27 C 0.5321(4) 0.4270(3) 0.3936(3) 0.0737(16) Uani 1 d .
C28 C 0.4759(3) 0.4045(3) 0.3367(3) 0.0668(15) Uani 1 d .
H28 H 0.4744 0.3580 0.3266 0.080 Uiso 1 calc R
C29 C 0.4215(3) 0.4502(2) 0.2941(2) 0.0509(12) Uani 1 d .
C30 C 0.3636(3) 0.4246(2) 0.2313(2) 0.0594(13) Uani 1 d .
H30A H 0.3685 0.3749 0.2300 0.071 Uiso 1 calc R
H30B H 0.3056 0.4353 0.2262 0.071 Uiso 1 calc R
C31 C 0.3828(3) 0.4553(2) 0.1779(2) 0.0550(12) Uani 1 d .
C32 C 0.4456(3) 0.4277(2) 0.1611(2) 0.0642(14) Uani 1 d .
H32 H 0.4759 0.3902 0.1831 0.077 Uiso 1 calc R
C33 C 0.4653(3) 0.4543(3) 0.1120(3) 0.0722(15) Uani 1 d .
C34 C 0.4190(4) 0.5102(3) 0.0803(3) 0.0742(16) Uani 1 d .
H34 H 0.4318 0.5280 0.0472 0.089 Uiso 1 calc R
C35 C 0.3543(3) 0.5417(2) 0.0949(2) 0.0585(13) Uani 1 d .
C36 C 0.3388(3) 0.5124(2) 0.1452(2) 0.0544(12) Uani 1 d .
C14 C 0.5404(4) 0.1257(3) 0.4294(3) 0.0738(16) Uani 1 d .
C15 C 0.4644(4) 0.0850(3) 0.3869(3) 0.0867(18) Uani 1 d .
H15A H 0.4306 0.1139 0.3533 0.130 Uiso 1 calc R
H15B H 0.4310 0.0696 0.4103 0.130 Uiso 1 calc R
H15C H 0.4839 0.0460 0.3702 0.130 Uiso 1 calc R
C16 C 0.5103(5) 0.1911(3) 0.4539(3) 0.121(3) Uani 1 d .
H16A H 0.5585 0.2188 0.4767 0.181 Uiso 1 calc R
H16B H 0.4807 0.1781 0.4808 0.181 Uiso 1 calc R
H16C H 0.4732 0.2170 0.4193 0.181 Uiso 1 calc R
C17 C 0.5834(4) 0.0812(3) 0.4874(3) 0.108(2) Uani 1 d .
H17A H 0.6044 0.0398 0.4755 0.161 Uiso 1 calc R
H17B H 0.5432 0.0698 0.5065 0.161 Uiso 1 calc R
H17C H 0.6297 0.1063 0.5166 0.161 Uiso 1 calc R
C18 C 0.8302(4) 0.1064(3) 0.4131(3) 0.102(2) Uani 1 d .
H18A H 0.8367 0.0774 0.4483 0.152 Uiso 1 calc R
H18B H 0.8713 0.1427 0.4253 0.152 Uiso 1 calc R
H18C H 0.8384 0.0796 0.3806 0.152 Uiso 1 calc R
C19 C 0.6535(4) 0.2019(3) 0.0692(3) 0.103(2) Uani 1 d .
H19A H 0.7061 0.2258 0.0885 0.154 Uiso 1 calc R
H19B H 0.6270 0.2173 0.0269 0.154 Uiso 1 calc R
H19C H 0.6641 0.1533 0.0695 0.154 Uiso 1 calc R
C20 C 0.3569(4) 0.2223(3) 0.0712(3) 0.0793(17) Uani 1 d .
C21 C 0.3350(4) 0.2108(3) 0.0003(3) 0.117(2) Uani 1 d .
H21A H 0.3612 0.2460 -0.0158 0.176 Uiso 1 calc R
H21B H 0.2748 0.2126 -0.0208 0.176 Uiso 1 calc R
H21C H 0.3556 0.1666 -0.0064 0.176 Uiso 1 calc R
C22 C 0.3162(4) 0.2912(3) 0.0784(3) 0.112(2) Uani 1 d .
H22A H 0.3279 0.3000 0.1218 0.168 Uiso 1 calc R
H22B H 0.2561 0.2888 0.0566 0.168 Uiso 1 calc R
H22C H 0.3392 0.3276 0.0612 0.168 Uiso 1 calc R
C23 C 0.3138(4) 0.1635(3) 0.0940(3) 0.104(2) Uani 1 d .
H23A H 0.3422 0.1209 0.0934 0.156 Uiso 1 calc R
H23B H 0.2556 0.1601 0.0670 0.156 Uiso 1 calc R
H23C H 0.3169 0.1731 0.1358 0.156 Uiso 1 calc R
C37 C 0.4788(4) 0.6205(3) 0.3864(3) 0.0752(16) Uani 1 d .
C38 C 0.5030(4) 0.6657(3) 0.3407(3) 0.096(2) Uani 1 d .
H38A H 0.5546 0.6490 0.3374 0.144 Uiso 1 calc R
H38B H 0.5109 0.7122 0.3556 0.144 Uiso 1 calc R
H38C H 0.4586 0.6642 0.3004 0.144 Uiso 1 calc R
C39 C 0.3916(4) 0.6409(3) 0.3871(3) 0.0912(19) Uani 1 d .
H39A H 0.3504 0.6383 0.3456 0.137 Uiso 1 calc R
H39B H 0.3939 0.6871 0.4024 0.137 Uiso 1 calc R
H39C H 0.3760 0.6102 0.4138 0.137 Uiso 1 calc R
C40 C 0.5438(4) 0.6332(3) 0.4523(3) 0.110(2) Uani 1 d .
H40A H 0.5292 0.6062 0.4819 0.166 Uiso 1 calc R
H40B H 0.5437 0.6811 0.4626 0.166 Uiso 1 calc R
H40C H 0.5992 0.6204 0.4536 0.166 Uiso 1 calc R
C41 C 0.5954(4) 0.3773(3) 0.4376(3) 0.108(2) Uani 1 d .
H41A H 0.6204 0.3495 0.4143 0.162 Uiso 1 calc R
H41B H 0.5668 0.3483 0.4574 0.162 Uiso 1 calc R
H41C H 0.6388 0.4029 0.4687 0.162 Uiso 1 calc R
C42 C 0.5327(4) 0.4220(3) 0.0919(3) 0.106(2) Uani 1 d .
H42A H 0.5834 0.4491 0.1072 0.159 Uiso 1 calc R
H42B H 0.5131 0.4201 0.0472 0.159 Uiso 1 calc R
H42C H 0.5445 0.3763 0.1086 0.159 Uiso 1 calc R
C43 C 0.3096(4) 0.6041(3) 0.0586(2) 0.0712(15) Uani 1 d .
C44 C 0.3279(4) 0.6166(3) -0.0010(3) 0.109(2) Uani 1 d .
H44A H 0.3150 0.5758 -0.0261 0.164 Uiso 1 calc R
H44B H 0.3866 0.6279 0.0097 0.164 Uiso 1 calc R
H44C H 0.2936 0.6540 -0.0238 0.164 Uiso 1 calc R
C45 C 0.2135(5) 0.5964(4) 0.0385(3) 0.139(3) Uani 1 d .
H45A H 0.1962 0.5537 0.0166 0.209 Uiso 1 calc R
H45B H 0.1862 0.6339 0.0116 0.209 Uiso 1 calc R
H45C H 0.1979 0.5967 0.0747 0.209 Uiso 1 calc R
C46 C 0.3354(5) 0.6687(3) 0.0993(3) 0.122(3) Uani 1 d .
H46A H 0.3178 0.7088 0.0735 0.183 Uiso 1 calc R
H46B H 0.3957 0.6694 0.1201 0.183 Uiso 1 calc R
H46C H 0.3087 0.6683 0.1297 0.183 Uiso 1 calc R
C47 C 0.2546(5) 0.3358(4) 0.3300(4) 0.112(2) Uani 1 d .
H47A H 0.3039 0.3187 0.3225 0.134 Uiso 1 calc R
H47B H 0.2285 0.2976 0.3435 0.134 Uiso 1 calc R
C48 C 0.2805(4) 0.3891(4) 0.3790(4) 0.108(2) Uani 1 d .
H48A H 0.3245 0.3712 0.4159 0.130 Uiso 1 calc R
H48B H 0.3027 0.4288 0.3645 0.130 Uiso 1 calc R
C49 C 0.2245(5) 0.4589(4) 0.4395(4) 0.143(3) Uani 1 d .
H49A H 0.2415 0.5011 0.4248 0.171 Uiso 1 calc R
H49B H 0.2706 0.4441 0.4766 0.171 Uiso 1 calc R
C50 C 0.1467(6) 0.4720(4) 0.4553(3) 0.125(3) Uani 1 d .
H50A H 0.1268 0.4295 0.4673 0.150 Uiso 1 calc R
H50B H 0.1593 0.5044 0.4895 0.150 Uiso 1 calc R
C51 C 0.0084(5) 0.5175(3) 0.4086(3) 0.095(2) Uani 1 d .
H51A H 0.0199 0.5495 0.4432 0.114 Uiso 1 calc R
H51B H -0.0180 0.4768 0.4180 0.114 Uiso 1 calc R
C52 C -0.0492(4) 0.5498(3) 0.3505(3) 0.0856(19) Uani 1 d .
H52A H -0.0997 0.5663 0.3566 0.103 Uiso 1 calc R
H52B H -0.0214 0.5888 0.3398 0.103 Uiso 1 calc R
C53 C -0.1240(4) 0.5289(3) 0.2444(3) 0.0805(17) Uani 1 d .
H53A H -0.0943 0.5654 0.2320 0.097 Uiso 1 calc R
H53B H -0.1744 0.5483 0.2487 0.097 Uiso 1 calc R
C54 C -0.1476(4) 0.4746(3) 0.1971(3) 0.0913(19) Uani 1 d .
H54A H -0.1715 0.4359 0.2118 0.110 Uiso 1 calc R
H54B H -0.1900 0.4917 0.1590 0.110 Uiso 1 calc R
C55 C -0.0932(5) 0.4025(4) 0.1399(3) 0.111(2) Uani 1 d .
H55A H -0.1375 0.4183 0.1022 0.133 Uiso 1 calc R
H55B H -0.1134 0.3616 0.1544 0.133 Uiso 1 calc R
C56 C -0.0195(6) 0.3861(4) 0.1266(3) 0.117(3) Uani 1 d .
H56A H -0.0331 0.3505 0.0949 0.140 Uiso 1 calc R
H56B H -0.0013 0.4266 0.1100 0.140 Uiso 1 calc R
C57 C 0.1201(5) 0.3506(4) 0.1688(4) 0.117(2) Uani 1 d .
H57A H 0.1450 0.3932 0.1616 0.141 Uiso 1 calc R
H57B H 0.1092 0.3213 0.1326 0.141 Uiso 1 calc R
C58 C 0.1776(4) 0.3164(3) 0.2247(4) 0.093(2) Uani 1 d .
H58A H 0.1508 0.2756 0.2335 0.112 Uiso 1 calc R
H58B H 0.2287 0.3023 0.2181 0.112 Uiso 1 calc R
O15 O 0.1400(7) 0.7036(8) 0.7070(8) 0.292(6) Uani 1 d D
O16 O 0.1927(12) 0.9323(8) 0.8086(10) 0.339(9) Uani 1 d D
C63 C 0.1356(9) 0.9689(10) 0.7613(8) 0.261(9) Uani 1 d D
H63A H 0.0784 0.9635 0.7609 0.313 Uiso 1 calc R
H63B H 0.1373 0.9562 0.7210 0.313 Uiso 1 calc R
C64 C 0.1665(9) 1.0370(8) 0.7786(8) 0.204(6) Uani 1 d D
H64A H 0.1205 1.0666 0.7786 0.244 Uiso 1 calc R
H64B H 0.1894 1.0550 0.7486 0.244 Uiso 1 calc R
C60 C 0.0133(10) 0.6829(6) 0.6370(9) 0.260(9) Uani 1 d D
H60A H 0.0047 0.6336 0.6324 0.312 Uiso 1 calc R
H60B H -0.0302 0.7065 0.6034 0.312 Uiso 1 calc R
C59 C 0.0950(15) 0.7022(16) 0.6415(8) 0.47(2) Uani 1 d D
H59A H 0.0948 0.7471 0.6230 0.568 Uiso 1 calc R
H59B H 0.1191 0.6688 0.6213 0.568 Uiso 1 calc R
C61 C 0.0190(10) 0.7084(11) 0.7012(7) 0.261(9) Uani 1 d D
H61A H -0.0321 0.7325 0.6991 0.313 Uiso 1 calc R
H61B H 0.0292 0.6708 0.7307 0.313 Uiso 1 calc R
C66 C 0.2300(16) 0.9658(13) 0.8613(9) 0.33(2) Uani 1 d D
H66A H 0.2868 0.9487 0.8831 0.391 Uiso 1 calc R
H66B H 0.1976 0.9625 0.8885 0.391 Uiso 1 calc R
C65 C 0.2314(10) 1.0366(10) 0.8396(10) 0.262(10) Uani 1 d D
H65A H 0.2186 1.0692 0.8670 0.314 Uiso 1 calc R
H65B H 0.2861 1.0478 0.8376 0.314 Uiso 1 calc R
C62 C 0.0902(14) 0.7541(9) 0.7173(10) 0.340(14) Uani 1 d D
H62A H 0.0815 0.7929 0.6891 0.408 Uiso 1 calc R
H62B H 0.1094 0.7696 0.7603 0.408 Uiso 1 calc R

loop_
_atom_site_aniso_label
_atom_site_aniso_U_11
_atom_site_aniso_U_22
_atom_site_aniso_U_33
_atom_site_aniso_U_23
_atom_site_aniso_U_13
_atom_site_aniso_U_12
K 0.0746(8) 0.0543(7) 0.0833(9) 0.0074(6) 0.0369(7) 0.0042(6)
P1 0.0585(8) 0.0337(6) 0.0862(10) 0.0042(7) 0.0368(8) 0.0018(6)
P2 0.0586(9) 0.0452(7) 0.0680(9) 0.0045(7) 0.0301(7) 0.0068(6)
O5 0.057(2) 0.0422(17) 0.060(2) 0.0057(15) 0.0234(17) 0.0060(15)
O1 0.064(2) 0.0418(18) 0.074(2) -0.0033(16) 0.0357(19) -0.0006(16)
O3 0.062(2) 0.0329(16) 0.082(2) -0.0049(16) 0.0315(18) 0.0023(15)
O4 0.065(2) 0.0415(19) 0.124(3) 0.0106(19) 0.054(2) 0.0021(17)
O6 0.060(2) 0.059(2) 0.062(2) -0.0026(16) 0.0272(18) 0.0094(16)
O2 0.065(2) 0.0364(17) 0.081(2) 0.0106(16) 0.0351(19) 0.0010(15)
O7 0.069(2) 0.053(2) 0.087(2) 0.0123(18) 0.045(2) 0.0067(17)
O8 0.068(2) 0.0402(18) 0.088(3) 0.0140(17) 0.037(2) 0.0138(16)
O12 0.088(3) 0.050(2) 0.090(3) 0.005(2) 0.034(2) 0.0055(19)
O11 0.108(3) 0.089(3) 0.078(3) 0.004(2) 0.035(3) 0.013(3)
O9 0.088(3) 0.062(3) 0.133(4) 0.016(3) 0.039(3) 0.014(2)
O14 0.104(4) 0.098(3) 0.128(4) -0.019(3) 0.053(3) 0.018(3)
O13 0.109(3) 0.074(3) 0.076(3) -0.007(2) 0.033(2) -0.006(2)
O10 0.113(4) 0.114(4) 0.113(4) 0.014(3) 0.037(3) 0.017(3)
C1 0.065(3) 0.036(3) 0.071(4) -0.010(2) 0.029(3) -0.003(2)
C2 0.078(4) 0.048(3) 0.062(3) -0.008(3) 0.027(3) 0.000(3)
C3 0.086(4) 0.065(4) 0.064(4) -0.008(3) 0.018(3) -0.004(3)
C4 0.072(4) 0.059(3) 0.074(4) -0.011(3) 0.014(3) 0.006(3)
C5 0.054(3) 0.058(3) 0.077(4) -0.004(3) 0.024(3) 0.003(3)
C6 0.064(3) 0.042(3) 0.065(3) -0.007(2) 0.023(3) -0.011(2)
C7 0.062(3) 0.049(3) 0.084(4) 0.002(3) 0.033(3) -0.011(2)
C8 0.058(3) 0.042(3) 0.070(4) 0.007(2) 0.024(3) -0.003(2)
C9 0.055(3) 0.050(3) 0.090(4) 0.017(3) 0.038(3) 0.007(2)
C10 0.101(5) 0.052(3) 0.067(4) 0.016(3) 0.047(4) 0.007(3)
C11 0.097(5) 0.054(3) 0.074(4) 0.011(3) 0.032(4) 0.001(3)
C12 0.072(4) 0.036(3) 0.078(4) 0.013(3) 0.024(3) 0.001(2)
C13 0.070(4) 0.032(3) 0.074(4) 0.009(2) 0.032(3) 0.000(2)
C24 0.059(3) 0.052(3) 0.047(3) 0.006(2) 0.020(3) 0.009(2)
C25 0.068(4) 0.061(3) 0.069(4) -0.001(3) 0.028(3) 0.014(3)
C26 0.076(4) 0.075(4) 0.064(4) 0.003(3) 0.019(3) 0.014(3)
C27 0.081(4) 0.061(4) 0.086(4) 0.022(3) 0.038(4) 0.020(3)
C28 0.079(4) 0.055(3) 0.076(4) 0.016(3) 0.040(3) 0.012(3)
C29 0.062(3) 0.046(3) 0.058(3) 0.006(2) 0.037(3) 0.007(2)
C30 0.073(4) 0.044(3) 0.070(4) -0.001(3) 0.037(3) 0.008(2)
C31 0.067(3) 0.043(3) 0.063(3) -0.004(2) 0.032(3) 0.002(2)
C32 0.079(4) 0.045(3) 0.076(4) -0.002(3) 0.037(3) 0.005(3)
C33 0.077(4) 0.063(4) 0.087(4) -0.015(3) 0.043(3) 0.004(3)
C34 0.103(5) 0.056(3) 0.078(4) 0.002(3) 0.050(4) 0.002(3)
C35 0.078(4) 0.047(3) 0.056(3) -0.003(2) 0.031(3) -0.005(3)
C36 0.058(3) 0.049(3) 0.060(3) -0.012(2) 0.025(3) -0.005(2)
C14 0.103(5) 0.061(3) 0.068(4) -0.003(3) 0.043(4) -0.007(3)
C15 0.095(5) 0.081(4) 0.098(5) 0.011(4) 0.051(4) -0.016(4)
C16 0.209(8) 0.071(4) 0.133(6) -0.008(4) 0.124(6) 0.002(5)
C17 0.138(6) 0.104(5) 0.089(5) 0.011(4) 0.051(5) -0.014(4)
C18 0.082(5) 0.098(5) 0.102(5) 0.004(4) 0.006(4) 0.014(4)
C19 0.130(6) 0.097(5) 0.112(5) 0.016(4) 0.082(5) 0.012(4)
C20 0.088(5) 0.064(4) 0.076(4) 0.008(3) 0.018(4) -0.004(3)
C21 0.112(6) 0.127(6) 0.085(5) 0.005(4) 0.002(4) -0.021(5)
C22 0.089(5) 0.076(4) 0.141(6) 0.010(4) 0.006(4) 0.013(4)
C23 0.081(4) 0.088(5) 0.119(5) 0.019(4) 0.007(4) -0.022(4)
C37 0.085(4) 0.064(4) 0.071(4) -0.016(3) 0.021(3) 0.003(3)
C38 0.101(5) 0.051(3) 0.138(6) -0.016(4) 0.044(4) -0.005(3)
C39 0.090(5) 0.089(4) 0.091(4) -0.016(4) 0.029(4) 0.030(4)
C40 0.115(5) 0.091(5) 0.096(5) -0.027(4) 0.003(4) 0.019(4)
C41 0.114(5) 0.101(5) 0.098(5) 0.036(4) 0.025(4) 0.043(4)
C42 0.128(6) 0.105(5) 0.123(6) 0.002(4) 0.090(5) 0.025(4)
C43 0.094(5) 0.060(3) 0.063(4) 0.008(3) 0.033(3) 0.008(3)
C44 0.154(7) 0.095(5) 0.091(5) 0.033(4) 0.058(5) 0.027(4)
C45 0.108(6) 0.183(8) 0.109(6) 0.075(6) 0.018(5) 0.025(5)
C46 0.210(8) 0.052(4) 0.105(5) -0.002(4) 0.059(5) -0.003(4)
C47 0.105(6) 0.104(6) 0.137(7) 0.034(6) 0.056(5) 0.031(5)
C48 0.079(5) 0.129(6) 0.115(6) 0.031(5) 0.034(5) 0.025(5)
C49 0.126(7) 0.137(7) 0.119(7) -0.050(6) -0.012(6) 0.040(6)
C50 0.172(8) 0.117(6) 0.063(5) 0.013(4) 0.013(5) 0.032(6)
C51 0.148(7) 0.075(4) 0.084(5) -0.008(4) 0.068(5) -0.006(4)
C52 0.098(5) 0.060(4) 0.122(6) -0.014(4) 0.067(4) -0.006(3)
C53 0.070(4) 0.063(4) 0.113(5) 0.009(4) 0.039(4) 0.007(3)
C54 0.073(4) 0.087(5) 0.105(5) 0.014(4) 0.021(4) 0.007(4)
C55 0.119(6) 0.110(6) 0.086(5) -0.008(4) 0.017(5) 0.010(5)
C56 0.152(8) 0.103(6) 0.087(5) -0.003(4) 0.033(6) 0.029(5)
C57 0.118(6) 0.101(6) 0.135(7) -0.034(5) 0.047(6) 0.010(5)
C58 0.094(5) 0.052(4) 0.147(7) -0.024(4) 0.060(5) -0.003(3)
O15 0.260(11) 0.324(15) 0.344(15) 0.113(13) 0.172(12) 0.064(11)
O16 0.295(19) 0.322(15) 0.47(3) 0.17(2) 0.23(2) 0.047(14)
C63 0.215(15) 0.185(16) 0.32(2) 0.067(14) 0.024(13) 0.073(13)
C64 0.171(12) 0.125(10) 0.32(2) 0.040(11) 0.095(13) 0.043(9)
C60 0.228(16) 0.125(9) 0.34(2) -0.044(12) -0.009(16) -0.031(9)
C59 0.50(4) 0.79(6) 0.192(17) -0.16(2) 0.20(2) -0.36(4)
C61 0.200(15) 0.40(3) 0.217(14) 0.112(16) 0.120(14) 0.021(16)
C66 0.30(2) 0.50(5) 0.212(17) 0.23(3) 0.141(18) 0.23(3)
C65 0.161(14) 0.31(2) 0.31(2) -0.124(18) 0.079(15) 0.026(14)
C62 0.29(2) 0.243(18) 0.56(4) -0.21(2) 0.24(3) -0.106(16)

loop_
_atom_type_symbol
_atom_type_description
_atom_type_scat_dispersion_real
_atom_type_scat_dispersion_imag
_atom_type_scat_source
C C 0.0033 0.0016 'International Tables Vol C Tables 4.2.6.8 and 6.1.1.4'
H H 0.0000 0.0000 'International Tables Vol C Tables 4.2.6.8 and 6.1.1.4'
O O 0.0106 0.0060 'International Tables Vol C Tables 4.2.6.8 and 6.1.1.4'
P P 0.1023 0.0942 'International Tables Vol C Tables 4.2.6.8 and 6.1.1.4'
K K 0.2009 0.2494 'International Tables Vol C Tables 4.2.6.8 and 6.1.1.4'

loop_
_geom_angle_atom_site_label_1
_geom_angle_atom_site_label_2
_geom_angle_atom_site_label_3
_geom_angle
_geom_angle_site_symmetry_1
_geom_angle_site_symmetry_3
O7 K O3 81.88(9) . 2
O7 K O11 120.47(12) . .
O3 K O11 86.17(11) 2 .
O7 K O13 126.66(11) . .
O3 K O13 87.65(10) 2 .
O11 K O13 110.68(13) . .
O7 K O9 71.80(10) . .
O3 K O9 153.45(11) 2 .
O11 K O9 109.90(13) . .
O13 K O9 105.10(13) . .
O7 K O10 90.18(12) . .
O3 K O10 129.79(13) 2 .
O11 K O10 55.92(13) . .
O13 K O10 133.20(13) . .
O9 K O10 55.44(14) . .
O7 K O12 154.96(10) . .
O3 K O12 73.21(9) 2 .
O11 K O12 56.33(12) . .
O13 K O12 55.89(11) . .
O9 K O12 133.21(11) . .
O10 K O12 103.70(12) . .
O7 K O14 96.27(12) . .
O3 K O14 128.70(12) 2 .
O11 K O14 133.96(13) . .
O13 K O14 52.76(13) . .
O9 K O14 53.47(14) . .
O10 K O14 101.37(15) . .
O12 K O14 101.15(12) . .
O3 P1 O4 122.30(19) . .
O3 P1 O2 111.37(18) . .
O4 P1 O2 101.98(18) . .
O3 P1 O1 111.33(18) . .
O4 P1 O1 103.85(19) . .
O2 P1 O1 104.21(16) . .
O7 P2 O8 117.67(19) . .
O7 P2 O5 114.63(18) . .
O8 P2 O5 103.32(18) . .
O7 P2 O6 112.72(19) . .
O8 P2 O6 103.88(18) . .
O5 P2 O6 102.95(17) . .
C24 O5 P2 129.0(3) . .
C1 O1 P1 121.1(3) . .
P1 O3 K 148.70(18) . 2_545
C36 O6 P2 127.4(3) . .
C13 O2 P1 121.7(3) . .
P2 O7 K 159.39(19) . .
C53 O12 C52 112.3(4) . .
C53 O12 K 101.0(3) . .
C52 O12 K 102.2(3) . .
C51 O11 C50 113.8(5) . .
C51 O11 K 121.5(3) . .
C50 O11 K 122.5(4) . .
C47 O9 C58 112.8(5) . .
C47 O9 K 121.4(4) . .
C58 O9 K 123.0(4) . .
C56 O14 C57 114.2(6) . .
C56 O14 K 108.6(4) . .
C57 O14 K 104.0(4) . .
C55 O13 C54 112.3(5) . .
C55 O13 K 125.9(4) . .
C54 O13 K 118.8(3) . .
C49 O10 C48 114.1(6) . .
C49 O10 K 102.5(4) . .
C48 O10 K 104.6(4) . .
C6 C1 O1 118.8(4) . .
C6 C1 C2 122.2(5) . .
O1 C1 C2 118.9(4) . .
C3 C2 C1 115.0(5) . .
C3 C2 C14 121.6(5) . .
C1 C2 C14 123.3(5) . .
C2 C3 C4 124.9(5) . .
C5 C4 C3 116.8(5) . .
C5 C4 C18 121.6(6) . .
C3 C4 C18 121.6(6) . .
C4 C5 C6 121.8(5) . .
C5 C6 C1 118.9(5) . .
C5 C6 C7 120.4(5) . .
C1 C6 C7 120.6(5) . .
C8 C7 C6 117.3(4) . .
C13 C8 C9 117.8(5) . .
C13 C8 C7 121.0(5) . .
C9 C8 C7 121.1(5) . .
C10 C9 C8 122.4(5) . .
C9 C10 C11 118.0(5) . .
C9 C10 C19 121.3(6) . .
C11 C10 C19 120.7(6) . .
C10 C11 C12 122.8(5) . .
C13 C12 C11 116.0(5) . .
C13 C12 C20 124.0(5) . .
C11 C12 C20 120.1(5) . .
C8 C13 O2 118.5(5) . .
C8 C13 C12 122.8(5) . .
O2 C13 C12 118.5(5) . .
C25 C24 C29 123.5(4) . .
C25 C24 O5 117.5(4) . .
C29 C24 O5 118.9(4) . .
C24 C25 C26 116.4(5) . .
C24 C25 C37 122.5(5) . .
C26 C25 C37 121.0(5) . .
C27 C26 C25 122.5(5) . .
C26 C27 C28 118.6(5) . .
C26 C27 C41 121.0(6) . .
C28 C27 C41 120.4(5) . .
C27 C28 C29 121.1(5) . .
C24 C29 C28 117.7(5) . .
C24 C29 C30 122.3(4) . .
C28 C29 C30 119.9(4) . .
C31 C30 C29 113.2(4) . .
C32 C31 C36 118.7(5) . .
C32 C31 C30 119.7(4) . .
C36 C31 C30 121.7(4) . .
C31 C32 C33 121.6(5) . .
C34 C33 C32 117.7(5) . .
C34 C33 C42 120.8(5) . .
C32 C33 C42 121.5(5) . .
C33 C34 C35 124.2(5) . .
C36 C35 C34 114.7(5) . .
C36 C35 C43 125.4(5) . .
C34 C35 C43 119.9(5) . .
C35 C36 C31 123.1(4) . .
C35 C36 O6 117.9(4) . .
C31 C36 O6 118.9(4) . .
C2 C14 C15 111.9(4) . .
C2 C14 C17 112.2(5) . .
C15 C14 C17 107.0(5) . .
C2 C14 C16 109.9(4) . .
C15 C14 C16 110.3(5) . .
C17 C14 C16 105.3(5) . .
C12 C20 C22 110.4(5) . .
C12 C20 C23 111.9(4) . .
C22 C20 C23 108.8(5) . .
C12 C20 C21 112.0(5) . .
C22 C20 C21 106.9(5) . .
C23 C20 C21 106.7(5) . .
C38 C37 C39 110.7(5) . .
C38 C37 C40 108.0(5) . .
C39 C37 C40 107.3(5) . .
C38 C37 C25 110.1(4) . .
C39 C37 C25 109.5(5) . .
C40 C37 C25 111.0(5) . .
C35 C43 C44 113.6(5) . .
C35 C43 C45 110.7(5) . .
C44 C43 C45 106.4(5) . .
C35 C43 C46 110.1(5) . .
C44 C43 C46 108.2(5) . .
C45 C43 C46 107.6(6) . .
O9 C47 C48 109.8(6) . .
O10 C48 C47 108.8(6) . .
O10 C49 C50 110.1(7) . .
O11 C50 C49 106.7(6) . .
O11 C51 C52 108.9(5) . .
O12 C52 C51 109.6(5) . .
O12 C53 C54 108.9(5) . .
O13 C54 C53 109.4(5) . .
O13 C55 C56 110.1(6) . .
O14 C56 C55 111.7(6) . .
O14 C57 C58 107.6(7) . .
O9 C58 C57 109.0(5) . .
C62 O15 C59 93.9(14) . .
C66 O16 C63 116(2) . .
O16 C63 C64 100.3(13) . .
C63 C64 C65 110.0(12) . .
C59 C60 C61 97.2(12) . .
C60 C59 O15 102.8(14) . .
C62 C61 C60 101.8(13) . .
O16 C66 C65 102.3(16) . .
C64 C65 C66 103.6(15) . .
O15 C62 C61 91.4(11) . .

loop_
_geom_bond_atom_site_label_1
_geom_bond_atom_site_label_2
_geom_bond_distance
_geom_bond_site_symmetry_2
K O7 2.673(3) .
K O3 2.760(3) 2
K O11 2.894(4) .
K O13 2.937(4) .
K O9 2.958(4) .
K O10 3.045(5) .
K O12 3.045(4) .
K O14 3.157(5) .
P1 O3 1.473(3) .
P1 O4 1.482(3) .
P1 O2 1.615(3) .
P1 O1 1.616(3) .
P2 O7 1.448(3) .
P2 O8 1.520(3) .
P2 O5 1.581(3) .
P2 O6 1.593(3) .
O5 C24 1.407(5) .
O1 C1 1.394(5) .
O3 K 2.760(3) 2_545
O6 C36 1.402(5) .
O2 C13 1.395(5) .
O12 C53 1.397(6) .
O12 C52 1.423(6) .
O11 C51 1.408(7) .
O11 C50 1.421(7) .
O9 C47 1.365(7) .
O9 C58 1.430(6) .
O14 C56 1.364(7) .
O14 C57 1.392(7) .
O13 C55 1.386(7) .
O13 C54 1.417(6) .
O10 C49 1.389(7) .
O10 C48 1.438(7) .
C1 C6 1.381(6) .
C1 C2 1.413(6) .
C2 C3 1.377(7) .
C2 C14 1.522(7) .
C3 C4 1.393(7) .
C4 C5 1.378(7) .
C4 C18 1.523(7) .
C5 C6 1.381(6) .
C6 C7 1.525(6) .
C7 C8 1.500(6) .
C8 C13 1.383(6) .
C8 C9 1.387(6) .
C9 C10 1.379(7) .
C10 C11 1.381(7) .
C10 C19 1.512(7) .
C11 C12 1.405(7) .
C12 C13 1.403(7) .
C12 C20 1.535(7) .
C24 C25 1.375(6) .
C24 C29 1.388(6) .
C25 C26 1.401(6) .
C25 C37 1.551(7) .
C26 C27 1.382(7) .
C27 C28 1.383(7) .
C27 C41 1.524(7) .
C28 C29 1.396(6) .
C29 C30 1.509(6) .
C30 C31 1.502(6) .
C31 C32 1.364(6) .
C31 C36 1.397(6) .
C32 C33 1.387(7) .
C33 C34 1.384(7) .
C33 C42 1.514(7) .
C34 C35 1.397(7) .
C35 C36 1.396(6) .
C35 C43 1.513(7) .
C14 C15 1.527(7) .
C14 C17 1.535(7) .
C14 C16 1.549(7) .
C20 C22 1.543(7) .
C20 C23 1.545(7) .
C20 C21 1.553(7) .
C37 C38 1.534(7) .
C37 C39 1.536(7) .
C37 C40 1.539(7) .
C43 C44 1.526(7) .
C43 C45 1.531(8) .
C43 C46 1.532(7) .
C47 C48 1.476(9) .
C49 C50 1.508(10) .
C51 C52 1.481(8) .
C53 C54 1.464(7) .
C55 C56 1.424(9) .
C57 C58 1.465(8) .
O15 C62 1.369(12) .
O15 C59 1.423(14) .
O16 C66 1.320(17) .
O16 C63 1.365(13) .
C63 C64 1.426(13) .
C64 C65 1.437(13) .
C60 C59 1.400(15) .
C60 C61 1.527(13) .
C61 C62 1.436(14) .
C66 C65 1.467(16) .

loop_
_geom_hbond_atom_site_label_D
_geom_hbond_atom_site_label_H
_geom_hbond_atom_site_label_A
_geom_hbond_distance_DH
_geom_hbond_distance_HA
_geom_hbond_distance_DA
_geom_hbond_angle_DHA
_geom_hbond_site_symmetry_A
O4 H8 O8 1.14(8) 1.26(8) 2.397(4) 173(6) 2_545
C30 H30B O9 0.97 2.84 3.522(6) 127.7 .
C30 H30B O7 0.97 2.45 3.235(6) 137.9 .
